data_7043602
loop_
_publ_author_name
'Han, Song-De'
'Li, Jinhua'
'Liu, Hao-Hao'
'Wang, Guo-Ming'

_publ_section_title
;
 Two hybrid lanthanides with large magnetocaloric effect and slow magnetic
 relaxation
;
_journal_name_full 'Dalton Trans.'
_journal_paper_doi 10.1039/C7DT02233F
_journal_year 2017
_chemical_formula_sum 'C2 H6 Dy O8 P'
_chemical_formula_weight 351.54
_space_group_crystal_system monoclinic
_space_group_IT_number 14
_space_group_name_Hall '-P 2yn'
_space_group_name_H-M_alt 'P 1 21/n 1'
_symmetry_space_group_name_Hall '-P 2yn'
_symmetry_space_group_name_H-M 'P 1 21/n 1'
_atom_sites_solution_hydrogens difmap
_audit_creation_method SHELXL-2016/6
_audit_update_record
;
2017-06-09 deposited with the CCDC.
2017-07-13 downloaded from the CCDC.
;
_cell_angle_alpha 90
_cell_angle_beta 92.638(8)
_cell_angle_gamma 90
_cell_formula_units_Z 4
_cell_length_a 8.448(7)
_cell_length_b 7.737(6)
_cell_length_c 12.200(10)
_cell_measurement_reflns_used 2306
_cell_measurement_temperature 566(2)
_cell_measurement_theta_max 27.5
_cell_measurement_theta_min 3.1
_cell_volume 796.6(11)
_computing_structure_refinement 'SHELXL-2016/6 (Sheldrick, 2016)'
_diffrn_ambient_temperature 566(2)
_diffrn_measured_fraction_theta_full 0.997
_diffrn_measured_fraction_theta_max 0.995
_diffrn_measurement_device_type 'SuperNova, Dual, Cu at zero, Eos'
_diffrn_radiation_type MoK\a
_diffrn_radiation_wavelength 0.71073
_diffrn_reflns_av_R_equivalents 0.2488
_diffrn_reflns_av_unetI/netI 0.1575
_diffrn_reflns_Laue_measured_fraction_full 0.997
_diffrn_reflns_Laue_measured_fraction_max 0.995
_diffrn_reflns_limit_h_max 10
_diffrn_reflns_limit_h_min -10
_diffrn_reflns_limit_k_max 10
_diffrn_reflns_limit_k_min -10
_diffrn_reflns_limit_l_max 15
_diffrn_reflns_limit_l_min -15
_diffrn_reflns_number 7956
_diffrn_reflns_point_group_measured_fraction_full 0.997
_diffrn_reflns_point_group_measured_fraction_max 0.995
_diffrn_reflns_theta_full 25.242
_diffrn_reflns_theta_max 27.554
_diffrn_reflns_theta_min 3.119
_exptl_absorpt_coefficient_mu 9.589
_exptl_absorpt_correction_T_max 0.147
_exptl_absorpt_correction_T_min 0.127
_exptl_absorpt_correction_type multi-scan
_exptl_crystal_colour colorless
_exptl_crystal_density_diffrn 2.931
_exptl_crystal_description block
_exptl_crystal_F_000 652
_exptl_crystal_size_max 0.23
_exptl_crystal_size_mid 0.21
_exptl_crystal_size_min 0.20
_refine_diff_density_max 6.023
_refine_diff_density_min -3.890
_refine_diff_density_rms 0.496
_refine_ls_extinction_method none
_refine_ls_goodness_of_fit_ref 1.012
_refine_ls_hydrogen_treatment constr
_refine_ls_matrix_type full
_refine_ls_number_parameters 109
_refine_ls_number_reflns 1819
_refine_ls_number_restraints 12
_refine_ls_restrained_S_all 1.009
_refine_ls_R_factor_all 0.0647
_refine_ls_R_factor_gt 0.0623
_refine_ls_shift/su_max 0.000
_refine_ls_shift/su_mean 0.000
_refine_ls_structure_factor_coef Fsqd
_refine_ls_weighting_details 'w=1/[\s^2^(Fo^2^)+(0.0690P)^2^] where P=(Fo^2^+2Fc^2^)/3'
_refine_ls_weighting_scheme calc
_refine_ls_wR_factor_gt 0.1675
_refine_ls_wR_factor_ref 0.1696
_reflns_Friedel_coverage 0.000
_reflns_number_gt 1615
_reflns_number_total 1819
_reflns_threshold_expression 'I > 2\s(I)'
_cod_data_source_file c7dt02233f2.cif
_cod_data_source_block 2
_cod_depositor_comments
;
The following automatic conversions were performed:

'_exptl_absorpt_correction_type' value 'Multi-scan' changed to
'multi-scan' according to
/home/data/users/saulius/crontab/automatic-downloads/rss-feeds/RSC/lib/dictionaries/cif_core.dic
dictionary named 'cif_core.dic' version 2.4.2 from 2011-04-26.

Automatic conversion script
Id: cif_fix_values 4973 2017-02-22 13:04:09Z antanas 
;
_cod_database_code 7043602
_shelx_shelxl_version_number 2016/6
_shelx_space_group_comment
;
The symmetry employed for this shelxl refinement is uniquely defined
by the following loop, which should always be used as a source of
symmetry information in preference to the above space-group names.
They are only intended as comments.
;

loop_
_space_group_symop_operation_xyz
'x, y, z'
'-x+1/2, y+1/2, -z+1/2'
'-x, -y, -z'
'x-1/2, -y-1/2, z-1/2'

loop_
_atom_site_label
_atom_site_type_symbol
_atom_site_fract_x
_atom_site_fract_y
_atom_site_fract_z
_atom_site_U_iso_or_equiv
_atom_site_adp_type
_atom_site_occupancy
_atom_site_site_symmetry_order
_atom_site_calc_flag
_atom_site_refinement_flags_posn
_atom_site_refinement_flags_adp
C1 C 0.4657(11) 0.4308(12) 1.0391(7) 0.0153(18) Uani 1 1 d . .
C2 C 1.0259(11) 0.5123(12) 0.9409(7) 0.0143(18) Uani 1 1 d . .
O1 O 0.5258(10) 0.2826(8) 1.0347(6) 0.0203(17) Uani 1 1 d . .
O2 O 0.3585(9) 0.4796(9) 1.0982(5) 0.0214(15) Uani 1 1 d . .
O3 O 0.9601(9) 0.4151(9) 0.8679(5) 0.0206(15) Uani 1 1 d . .
O4 O 1.1250(9) 0.6260(10) 0.9250(5) 0.0268(17) Uani 1 1 d . .
O5 O 0.9449(8) 0.0441(9) 0.8550(5) 0.0212(15) Uani 1 1 d D .
O6 O 1.2234(9) -0.0184(10) 0.9425(5) 0.0257(16) Uani 1 1 d D .
O7 O 0.7070(10) 0.2564(8) 0.7302(6) 0.0198(17) Uani 1 1 d D .
H7A H 0.729084 0.359926 0.692210 0.024 Uiso 1 1 d DR U
H7B H 0.765419 0.194258 0.678578 0.024 Uiso 1 1 d DR U
O8 O 0.5624(9) 0.0207(9) 0.8567(5) 0.0250(16) Uani 1 1 d D .
H8A H 0.547545 0.054367 0.781948 0.030 Uiso 1 1 d DR U
H8B H 0.465741 0.077590 0.871472 0.030 Uiso 1 1 d DR U
P1 P 1.1228(3) 0.0299(4) 0.8434(2) 0.0218(6) Uani 1 1 d D .
H1 H 1.186112 0.153144 0.773722 0.026 Uiso 1 1 d DR U
H2 H 1.144818 -0.095878 0.762939 0.026 Uiso 1 1 d DR U
Dy1 Dy 0.75243(5) 0.22561(6) 0.92324(3) 0.0133(2) Uani 1 1 d D .

loop_
_atom_site_aniso_label
_atom_site_aniso_U_11
_atom_site_aniso_U_22
_atom_site_aniso_U_33
_atom_site_aniso_U_23
_atom_site_aniso_U_13
_atom_site_aniso_U_12
C1 0.017(5) 0.010(4) 0.018(4) -0.002(3) -0.002(4) 0.000(4)
C2 0.013(4) 0.010(4) 0.020(4) 0.001(3) -0.001(4) 0.001(3)
O1 0.024(5) 0.007(3) 0.030(4) 0.005(2) 0.011(3) 0.003(3)
O2 0.027(4) 0.014(3) 0.024(3) 0.001(3) 0.011(3) 0.005(3)
O3 0.025(4) 0.015(3) 0.023(3) -0.004(3) 0.005(3) -0.005(3)
O4 0.025(4) 0.025(4) 0.030(4) 0.000(3) 0.002(3) -0.018(3)
O5 0.017(4) 0.014(3) 0.032(4) -0.003(3) 0.003(3) 0.005(3)
O6 0.023(4) 0.019(4) 0.035(4) 0.009(3) -0.002(3) -0.002(3)
O7 0.026(5) 0.013(3) 0.020(4) 0.003(2) 0.001(3) 0.002(3)
O8 0.023(4) 0.023(4) 0.028(3) -0.008(3) 0.004(3) -0.011(3)
P1 0.0175(13) 0.0217(13) 0.0266(13) 0.0077(10) 0.0055(10) 0.0081(11)
Dy1 0.0129(4) 0.0079(4) 0.0193(3) -0.00044(12) 0.0012(2) -0.00079(13)

loop_
_atom_type_symbol
_atom_type_description
_atom_type_scat_dispersion_real
_atom_type_scat_dispersion_imag
_atom_type_scat_source
C C 0.0033 0.0016 'International Tables Vol C Tables 4.2.6.8 and 6.1.1.4'
H H 0.0000 0.0000 'International Tables Vol C Tables 4.2.6.8 and 6.1.1.4'
O O 0.0106 0.0060 'International Tables Vol C Tables 4.2.6.8 and 6.1.1.4'
P P 0.1023 0.0942 'International Tables Vol C Tables 4.2.6.8 and 6.1.1.4'
Dy Dy -0.1892 4.4098 'International Tables Vol C Tables 4.2.6.8 and 6.1.1.4'

loop_
_geom_angle_atom_site_label_1
_geom_angle_atom_site_label_2
_geom_angle_atom_site_label_3
_geom_angle
_geom_angle_site_symmetry_1
_geom_angle_site_symmetry_3
O2 C1 O1 127.5(9) . .
O2 C1 C1 116.5(10) . 3_667
O1 C1 C1 115.9(10) . 3_667
O4 C2 O3 126.0(8) . .
O4 C2 C2 117.3(10) . 3_767
O3 C2 C2 116.7(10) . 3_767
C1 O1 Dy1 121.2(6) . .
C1 O2 Dy1 120.1(6) . 3_667
C2 O3 Dy1 117.6(5) . .
C2 O4 Dy1 119.8(6) . 3_767
P1 O5 Dy1 141.8(4) . .
P1 O6 Dy1 141.4(5) . 3_757
O6 P1 O5 118.1(4) . .
O6 Dy1 O5 78.1(3) 3_757 .
O6 Dy1 O8 79.3(3) 3_757 .
O5 Dy1 O8 87.0(3) . .
O6 Dy1 O4 76.1(3) 3_757 3_767
O5 Dy1 O4 106.5(3) . 3_767
O8 Dy1 O4 148.6(2) . 3_767
O6 Dy1 O7 141.4(2) 3_757 .
O5 Dy1 O7 77.9(3) . .
O8 Dy1 O7 69.7(2) . .
O4 Dy1 O7 140.1(2) 3_767 .
O6 Dy1 O3 125.7(3) 3_757 .
O5 Dy1 O3 74.8(3) . .
O8 Dy1 O3 143.3(2) . .
O4 Dy1 O3 68.1(2) 3_767 .
O7 Dy1 O3 75.4(3) . .
O6 Dy1 O1 77.0(3) 3_757 .
O5 Dy1 O1 152.4(2) . .
O8 Dy1 O1 77.0(3) . .
O4 Dy1 O1 78.7(3) 3_767 .
O7 Dy1 O1 116.0(3) . .
O3 Dy1 O1 130.4(2) . .
O6 Dy1 O2 137.7(3) 3_757 3_667
O5 Dy1 O2 141.7(2) . 3_667
O8 Dy1 O2 109.4(2) . 3_667
O4 Dy1 O2 77.7(3) 3_767 3_667
O7 Dy1 O2 76.1(2) . 3_667
O3 Dy1 O2 71.7(3) . 3_667
O1 Dy1 O2 65.7(2) . 3_667

loop_
_geom_bond_atom_site_label_1
_geom_bond_atom_site_label_2
_geom_bond_distance
_geom_bond_site_symmetry_2
C1 O2 1.242(11) .
C1 O1 1.256(11) .
C1 C1 1.563(17) 3_667
C2 O4 1.236(11) .
C2 O3 1.274(11) .
C2 C2 1.538(17) 3_767
O1 Dy1 2.438(8) .
O2 Dy1 2.475(7) 3_667
O3 Dy1 2.407(7) .
O4 Dy1 2.375(7) 3_767
O5 P1 1.520(7) .
O5 Dy1 2.331(6) .
O6 P1 1.492(6) .
O6 Dy1 2.295(6) 3_757
O7 Dy1 2.381(7) .
O8 Dy1 2.373(7) .
